data_4120185
loop_
_publ_author_name
'Moran Feller'
'Yael Diskin-Posner'
'Gregory Leitus'
'Linda J. W. Shimon'
'David Milstein'

_publ_section_title
;
 Direct Observation of Reductive Elimination of MeX (X = Cl, Br, I) from
 RhIII Complexes: Mechanistic Insight and the Importance of Sterics
;
_journal_name_full 'Journal of the American Chemical Society'
_journal_page_first 11040
_journal_page_last 11047
_journal_paper_doi 10.1021/ja401852c
_journal_volume 135
_journal_year 2013
_chemical_formula_moiety 'C20 H38 Cl N P2 Rh, B F4'
_chemical_formula_sum 'C20 H38 B Cl F4 N P2 Rh'
_chemical_formula_weight 579.62
_chemical_name_systematic
; 
 ? 
;
_space_group_IT_number 4
_symmetry_cell_setting monoclinic
_symmetry_space_group_name_Hall 'P 2yb'
_symmetry_space_group_name_H-M 'P 1 21 1'
_atom_sites_solution_hydrogens geom
_atom_sites_solution_primary direct
_atom_sites_solution_secondary difmap
_audit_creation_method SHELXL-97
_cell_angle_alpha 90.00
_cell_angle_beta 106.398(2)
_cell_angle_gamma 90.00
_cell_formula_units_Z 4
_cell_length_a 7.7456(3)
_cell_length_b 29.8765(10)
_cell_length_c 11.2637(4)
_cell_measurement_reflns_used 114573
_cell_measurement_temperature 100(2)
_cell_measurement_theta_max 34.8515
_cell_measurement_theta_min 2.326
_cell_volume 2500.52(16)
_computing_cell_refinement HKL
_computing_data_collection 'Collect package Bruker'
_computing_data_reduction HKL
_computing_molecular_graphics 'Bruker SHELXTL'
_computing_publication_material 'Bruker SHELXTL'
_computing_structure_refinement 'SHELXL-97 (Sheldrick, 1997)'
_computing_structure_solution 'SHELXS-97 (Sheldrick, 1990)'
_diffrn_ambient_temperature 100(2)
_diffrn_measured_fraction_theta_full 0.998
_diffrn_measured_fraction_theta_max 0.998
_diffrn_measurement_device_type 'Bruker APEX-II KappaCCD'
_diffrn_measurement_method 'phi and omega scans'
_diffrn_radiation_monochromator graphite
_diffrn_radiation_source 'fine-focus sealed tube'
_diffrn_radiation_type MoK\a
_diffrn_radiation_wavelength 0.71073
_diffrn_reflns_av_R_equivalents 0.0358
_diffrn_reflns_av_sigmaI/netI 0.0296
_diffrn_reflns_limit_h_max 12
_diffrn_reflns_limit_h_min -12
_diffrn_reflns_limit_k_max 48
_diffrn_reflns_limit_k_min -48
_diffrn_reflns_limit_l_max 18
_diffrn_reflns_limit_l_min -18
_diffrn_reflns_number 114366
_diffrn_reflns_theta_full 34.91
_diffrn_reflns_theta_max 34.91
_diffrn_reflns_theta_min 2.33
_exptl_absorpt_coefficient_mu 0.956
_exptl_absorpt_correction_T_max 0.9105
_exptl_absorpt_correction_T_min 0.7625
_exptl_absorpt_correction_type multi-scan
_exptl_absorpt_process_details 'Bruker SHELXTL'
_exptl_crystal_colour yellow
_exptl_crystal_density_diffrn 1.540
_exptl_crystal_description prism
_exptl_crystal_F_000 1192
_exptl_crystal_size_max 0.30
_exptl_crystal_size_mid 0.20
_exptl_crystal_size_min 0.10
_refine_diff_density_max 1.403
_refine_diff_density_min -0.827
_refine_diff_density_rms 0.084
_refine_ls_abs_structure_details 'Flack H D (1983), Acta Cryst. A39, 876-881, 10700 Friedel pairs'
_refine_ls_abs_structure_Flack 0.039(10)
_refine_ls_extinction_method none
_refine_ls_goodness_of_fit_ref 1.031
_refine_ls_hydrogen_treatment constr
_refine_ls_matrix_type full
_refine_ls_number_parameters 559
_refine_ls_number_reflns 21805
_refine_ls_number_restraints 1
_refine_ls_restrained_S_all 1.031
_refine_ls_R_factor_all 0.0299
_refine_ls_R_factor_gt 0.0271
_refine_ls_shift/su_max 0.003
_refine_ls_shift/su_mean 0.000
_refine_ls_structure_factor_coef Fsqd
_refine_ls_weighting_details 'calc w=1/[\s^2^(Fo^2^)+(0.0339P)^2^+0.8777P] where P=(Fo^2^+2Fc^2^)/3'
_refine_ls_weighting_scheme calc
_refine_ls_wR_factor_gt 0.0640
_refine_ls_wR_factor_ref 0.0650
_reflns_number_gt 20649
_reflns_number_total 21805
_reflns_threshold_expression >2sigma(I)
_cod_data_source_file ja401852c_si_002_7.cif
_cod_data_source_block m933
_cod_original_sg_symbol_Hall P2yb
_cod_database_code 4120185

loop_
_symmetry_equiv_pos_as_xyz
'x, y, z'
'-x, y+1/2, -z'

loop_
_atom_site_label
_atom_site_type_symbol
_atom_site_fract_x
_atom_site_fract_y
_atom_site_fract_z
_atom_site_U_iso_or_equiv
_atom_site_adp_type
_atom_site_occupancy
_atom_site_symmetry_multiplicity
_atom_site_calc_flag
_atom_site_refinement_flags
Rh1 Rh 0.957975(15) -0.137946(4) 0.070326(10) 0.01083(2) Uani 1 1 d .
Cl1 Cl 1.10992(6) -0.201286(15) 0.02314(4) 0.01877(8) Uani 1 1 d .
P2 P 0.95891(6) -0.161136(16) 0.26626(4) 0.01323(8) Uani 1 1 d .
P3 P 0.89028(6) -0.109694(16) -0.12927(4) 0.01252(8) Uani 1 1 d .
N11 N 0.80216(19) -0.08614(5) 0.10077(13) 0.0119(2) Uani 1 1 d .
C21 C 0.8595(2) -0.11183(6) 0.31688(16) 0.0156(3) Uani 1 1 d .
H21A H 0.7764 -0.1215 0.3644 0.019 Uiso 1 1 calc R
H21B H 0.9561 -0.0938 0.3727 0.019 Uiso 1 1 calc R
C12 C 0.7583(2) -0.08322(6) 0.20999(15) 0.0131(3) Uani 1 1 d .
C13 C 0.6301(2) -0.05301(7) 0.22496(18) 0.0173(3) Uani 1 1 d .
H13 H 0.5990 -0.0520 0.3007 0.021 Uiso 1 1 calc R
C14 C 0.5477(2) -0.02434(7) 0.12927(18) 0.0181(3) Uani 1 1 d .
H14 H 0.4568 -0.0042 0.1375 0.022 Uiso 1 1 calc R
C15 C 0.5998(2) -0.02546(6) 0.02132(17) 0.0165(3) Uani 1 1 d .
H15 H 0.5478 -0.0053 -0.0442 0.020 Uiso 1 1 calc R
C16 C 0.7281(2) -0.05617(6) 0.00933(16) 0.0134(3) Uani 1 1 d .
C31 C 0.7913(2) -0.05606(6) -0.10534(15) 0.0145(3) Uani 1 1 d .
H31A H 0.8819 -0.0321 -0.0984 0.017 Uiso 1 1 calc R
H31B H 0.6882 -0.0494 -0.1781 0.017 Uiso 1 1 calc R
C22 C 1.1732(3) -0.17090(7) 0.38519(17) 0.0181(3) Uani 1 1 d .
H22 H 1.2592 -0.1480 0.3709 0.022 Uiso 1 1 calc R
C24 C 1.2508(3) -0.21638(8) 0.3654(2) 0.0259(4) Uani 1 1 d .
H24A H 1.3733 -0.2192 0.4205 0.039 Uiso 1 1 calc R
H24B H 1.2536 -0.2189 0.2792 0.039 Uiso 1 1 calc R
H24C H 1.1753 -0.2402 0.3837 0.039 Uiso 1 1 calc R
C25 C 1.1699(3) -0.16504(8) 0.51987(17) 0.0244(4) Uani 1 1 d .
H25A H 1.1014 -0.1896 0.5425 0.037 Uiso 1 1 calc R
H25B H 1.1128 -0.1364 0.5287 0.037 Uiso 1 1 calc R
H25C H 1.2933 -0.1654 0.5744 0.037 Uiso 1 1 calc R
C23 C 0.8004(3) -0.20777(7) 0.26113(18) 0.0186(3) Uani 1 1 d .
H23 H 0.8415 -0.2335 0.2193 0.022 Uiso 1 1 calc R
C26 C 0.7868(3) -0.22451(8) 0.3866(2) 0.0270(4) Uani 1 1 d .
H26A H 0.7516 -0.1997 0.4317 0.040 Uiso 1 1 calc R
H26B H 0.9037 -0.2363 0.4347 0.040 Uiso 1 1 calc R
H26C H 0.6962 -0.2483 0.3737 0.040 Uiso 1 1 calc R
C27 C 0.6137(3) -0.19390(8) 0.17967(19) 0.0266(4) Uani 1 1 d .
H27A H 0.5301 -0.2191 0.1720 0.040 Uiso 1 1 calc R
H27B H 0.6219 -0.1854 0.0974 0.040 Uiso 1 1 calc R
H27C H 0.5699 -0.1684 0.2176 0.040 Uiso 1 1 calc R
C32 C 1.0435(3) -0.09799(7) -0.22375(17) 0.0171(3) Uani 1 1 d .
H32 H 1.0774 -0.1274 -0.2533 0.021 Uiso 1 1 calc R
C34 C 0.9510(3) -0.07018(8) -0.33844(19) 0.0232(4) Uani 1 1 d .
H34A H 0.9160 -0.0410 -0.3125 0.035 Uiso 1 1 calc R
H34B H 0.8435 -0.0860 -0.3873 0.035 Uiso 1 1 calc R
H34C H 1.0342 -0.0657 -0.3887 0.035 Uiso 1 1 calc R
C35 C 1.2169(3) -0.07527(8) -0.1496(2) 0.0227(4) Uani 1 1 d .
H35A H 1.2920 -0.0686 -0.2043 0.034 Uiso 1 1 calc R
H35B H 1.2824 -0.0952 -0.0831 0.034 Uiso 1 1 calc R
H35C H 1.1876 -0.0474 -0.1138 0.034 Uiso 1 1 calc R
C33 C 0.7022(2) -0.14133(7) -0.23164(15) 0.0166(3) Uani 1 1 d .
H33 H 0.6345 -0.1210 -0.2995 0.020 Uiso 1 1 calc R
C36 C 0.7665(3) -0.18209(8) -0.2898(2) 0.0274(4) Uani 1 1 d .
H36A H 0.8398 -0.2013 -0.2243 0.041 Uiso 1 1 calc R
H36B H 0.8388 -0.1721 -0.3436 0.041 Uiso 1 1 calc R
H36C H 0.6621 -0.1990 -0.3388 0.041 Uiso 1 1 calc R
C37 C 0.5760(3) -0.15611(7) -0.1566(2) 0.0221(4) Uani 1 1 d .
H37A H 0.4682 -0.1699 -0.2119 0.033 Uiso 1 1 calc R
H37B H 0.5411 -0.1300 -0.1159 0.033 Uiso 1 1 calc R
H37C H 0.6375 -0.1779 -0.0939 0.033 Uiso 1 1 calc R
C1 C 1.1759(2) -0.09709(7) 0.14327(17) 0.0171(3) Uani 1 1 d .
H1A H 1.1655 -0.0700 0.0925 0.026 Uiso 1 1 calc R
H1B H 1.2868 -0.1130 0.1441 0.026 Uiso 1 1 calc R
H1C H 1.1792 -0.0887 0.2280 0.026 Uiso 1 1 calc R
Rh1A Rh 0.394243(15) -0.366440(4) -0.369063(11) 0.01114(2) Uani 1 1 d .
Cl1A Cl 0.55140(6) -0.305783(15) -0.42216(4) 0.01906(8) Uani 1 1 d .
P2A P 0.32554(6) -0.395946(16) -0.56634(4) 0.01427(8) Uani 1 1 d .
P3A P 0.39141(6) -0.341833(15) -0.17435(4) 0.01258(7) Uani 1 1 d .
N11A N 0.23985(19) -0.41807(5) -0.33501(14) 0.0128(2) Uani 1 1 d .
C21A C 0.2236(3) -0.44891(7) -0.54145(17) 0.0181(3) Uani 1 1 d .
H21C H 0.1196 -0.4554 -0.6138 0.022 Uiso 1 1 calc R
H21D H 0.3124 -0.4733 -0.5344 0.022 Uiso 1 1 calc R
C12A C 0.1614(2) -0.44796(6) -0.42650(16) 0.0153(3) Uani 1 1 d .
C13A C 0.0332(3) -0.47824(6) -0.41124(19) 0.0191(3) Uani 1 1 d .
H13A H -0.0218 -0.4984 -0.4762 0.023 Uiso 1 1 calc R
C14A C -0.0147(3) -0.47919(7) -0.3024(2) 0.0202(3) Uani 1 1 d .
H14A H -0.1060 -0.4989 -0.2929 0.024 Uiso 1 1 calc R
C15A C 0.0726(3) -0.45084(7) -0.20696(18) 0.0179(3) Uani 1 1 d .
H15A H 0.0447 -0.4517 -0.1301 0.022 Uiso 1 1 calc R
C16A C 0.2016(2) -0.42112(6) -0.22463(17) 0.0145(3) Uani 1 1 d .
C31A C 0.3096(3) -0.39290(6) -0.11860(16) 0.0163(3) Uani 1 1 d .
H31C H 0.4134 -0.4105 -0.0689 0.020 Uiso 1 1 calc R
H31D H 0.2337 -0.3848 -0.0644 0.020 Uiso 1 1 calc R
C22A C 0.4770(3) -0.40679(8) -0.6620(2) 0.0247(4) Uani 1 1 d .
H22A H 0.5033 -0.3774 -0.6955 0.030 Uiso 1 1 calc R
C24A C 0.6549(3) -0.42659(10) -0.5891(2) 0.0308(5) Uani 1 1 d .
H24D H 0.6346 -0.4563 -0.5584 0.046 Uiso 1 1 calc R
H24E H 0.7110 -0.4070 -0.5190 0.046 Uiso 1 1 calc R
H24F H 0.7345 -0.4293 -0.6426 0.046 Uiso 1 1 calc R
C25A C 0.3893(3) -0.43669(8) -0.7727(2) 0.0280(4) Uani 1 1 d .
H25D H 0.4669 -0.4382 -0.8279 0.042 Uiso 1 1 calc R
H25E H 0.2721 -0.4242 -0.8177 0.042 Uiso 1 1 calc R
H25F H 0.3727 -0.4668 -0.7434 0.042 Uiso 1 1 calc R
C23A C 0.1373(3) -0.36376(8) -0.66775(16) 0.0221(3) Uani 1 1 d .
H23A H 0.0551 -0.3852 -0.7251 0.027 Uiso 1 1 calc R
C26A C 0.1983(4) -0.32853(8) -0.7456(2) 0.0333(5) Uani 1 1 d .
H26D H 0.0980 -0.3083 -0.7826 0.050 Uiso 1 1 calc R
H26E H 0.2374 -0.3433 -0.8112 0.050 Uiso 1 1 calc R
H26F H 0.2987 -0.3114 -0.6927 0.050 Uiso 1 1 calc R
C27A C 0.0328(3) -0.34188(9) -0.5860(2) 0.0297(5) Uani 1 1 d .
H27D H 0.1119 -0.3211 -0.5281 0.045 Uiso 1 1 calc R
H27E H -0.0097 -0.3651 -0.5395 0.045 Uiso 1 1 calc R
H27F H -0.0705 -0.3255 -0.6382 0.045 Uiso 1 1 calc R
C32A C 0.5983(3) -0.32740(7) -0.05287(17) 0.0178(3) Uani 1 1 d .
H32A H 0.6918 -0.3498 -0.0581 0.021 Uiso 1 1 calc R
C34A C 0.5776(3) -0.33033(8) 0.07798(18) 0.0257(4) Uani 1 1 d .
H34D H 0.6926 -0.3230 0.1383 0.038 Uiso 1 1 calc R
H34E H 0.5416 -0.3608 0.0931 0.038 Uiso 1 1 calc R
H34F H 0.4854 -0.3091 0.0864 0.038 Uiso 1 1 calc R
C35A C 0.6686(3) -0.28140(7) -0.0765(2) 0.0247(4) Uani 1 1 d .
H35D H 0.5931 -0.2580 -0.0558 0.037 Uiso 1 1 calc R
H35E H 0.6649 -0.2789 -0.1639 0.037 Uiso 1 1 calc R
H35F H 0.7929 -0.2778 -0.0248 0.037 Uiso 1 1 calc R
C33A C 0.2221(3) -0.29848(7) -0.17412(18) 0.0191(3) Uani 1 1 d .
H33A H 0.2434 -0.2872 -0.0876 0.023 Uiso 1 1 calc R
C36A C 0.0307(3) -0.31788(9) -0.2176(3) 0.0339(5) Uani 1 1 d .
H36D H -0.0572 -0.2938 -0.2229 0.051 Uiso 1 1 calc R
H36E H 0.0155 -0.3405 -0.1583 0.051 Uiso 1 1 calc R
H36F H 0.0117 -0.3317 -0.2992 0.051 Uiso 1 1 calc R
C37A C 0.2360(3) -0.25880(7) -0.2574(2) 0.0278(4) Uani 1 1 d .
H37D H 0.1932 -0.2679 -0.3444 0.042 Uiso 1 1 calc R
H37E H 0.3618 -0.2491 -0.2387 0.042 Uiso 1 1 calc R
H37F H 0.1620 -0.2340 -0.2425 0.042 Uiso 1 1 calc R
C1A C 0.6156(3) -0.40587(7) -0.29339(17) 0.0188(3) Uani 1 1 d .
H1A1 H 0.6281 -0.4105 -0.2052 0.028 Uiso 1 1 calc R
H1A2 H 0.7237 -0.3910 -0.3030 0.028 Uiso 1 1 calc R
H1A3 H 0.6005 -0.4349 -0.3358 0.028 Uiso 1 1 calc R
B1 B 1.4190(3) -0.05500(7) 0.49684(19) 0.0161(3) Uani 1 1 d .
F1 F 1.50538(17) -0.09314(4) 0.47038(12) 0.0228(2) Uani 1 1 d .
F2 F 1.23404(17) -0.06246(5) 0.46523(13) 0.0262(3) Uani 1 1 d .
F3 F 1.4508(2) -0.01903(5) 0.42786(14) 0.0277(3) Uani 1 1 d .
F4 F 1.4818(2) -0.04518(6) 0.62218(13) 0.0372(4) Uani 1 1 d .
B2 B 0.8574(3) -0.44753(8) 0.06262(19) 0.0170(4) Uani 1 1 d .
F5 F 0.94406(18) -0.40953(5) 0.03623(13) 0.0259(3) Uani 1 1 d .
F6 F 0.8768(2) -0.48298(4) -0.01434(13) 0.0273(3) Uani 1 1 d .
F7 F 0.9301(2) -0.46032(6) 0.18496(12) 0.0356(4) Uani 1 1 d .
F8 F 0.67485(18) -0.43897(5) 0.04028(15) 0.0313(3) Uani 1 1 d .

loop_
_atom_site_aniso_label
_atom_site_aniso_U_11
_atom_site_aniso_U_22
_atom_site_aniso_U_33
_atom_site_aniso_U_23
_atom_site_aniso_U_13
_atom_site_aniso_U_12
Rh1 0.01149(5) 0.01176(5) 0.00886(4) -0.00013(4) 0.00228(3) 0.00059(4)
Cl1 0.02234(19) 0.01630(19) 0.01525(17) -0.00139(14) 0.00138(14) 0.00457(15)
P2 0.01519(18) 0.01400(19) 0.01053(17) 0.00131(14) 0.00368(14) 0.00106(15)
P3 0.01400(18) 0.0142(2) 0.00905(17) 0.00069(14) 0.00274(14) 0.00017(15)
N11 0.0123(6) 0.0123(6) 0.0102(5) -0.0013(5) 0.0018(4) 0.0002(5)
C21 0.0171(7) 0.0183(8) 0.0119(6) -0.0009(6) 0.0049(5) 0.0006(6)
C12 0.0139(7) 0.0137(7) 0.0117(6) -0.0013(5) 0.0039(5) -0.0010(5)
C13 0.0170(7) 0.0177(8) 0.0190(7) -0.0025(6) 0.0081(6) 0.0005(6)
C14 0.0148(7) 0.0173(8) 0.0224(8) -0.0003(6) 0.0055(6) 0.0041(6)
C15 0.0158(7) 0.0154(8) 0.0182(7) 0.0006(6) 0.0044(6) 0.0020(6)
C16 0.0133(7) 0.0138(7) 0.0123(6) 0.0016(5) 0.0020(5) 0.0001(5)
C31 0.0190(7) 0.0133(7) 0.0107(6) 0.0011(5) 0.0034(6) 0.0007(6)
C22 0.0180(8) 0.0197(8) 0.0150(7) 0.0033(6) 0.0022(6) 0.0016(6)
C24 0.0279(10) 0.0267(10) 0.0234(9) 0.0054(8) 0.0076(7) 0.0108(8)
C25 0.0324(10) 0.0245(10) 0.0133(7) 0.0036(7) 0.0014(7) 0.0060(8)
C23 0.0240(8) 0.0161(8) 0.0176(8) -0.0008(6) 0.0088(6) -0.0032(6)
C26 0.0329(10) 0.0275(10) 0.0235(9) 0.0075(8) 0.0128(8) -0.0035(8)
C27 0.0229(9) 0.0331(11) 0.0217(9) -0.0010(8) 0.0031(7) -0.0090(8)
C32 0.0195(8) 0.0183(8) 0.0155(7) 0.0029(6) 0.0083(6) 0.0034(6)
C34 0.0263(9) 0.0272(10) 0.0184(8) 0.0080(7) 0.0099(7) 0.0047(8)
C35 0.0185(8) 0.0265(10) 0.0253(9) -0.0026(8) 0.0099(7) -0.0010(7)
C33 0.0205(7) 0.0167(8) 0.0106(6) -0.0009(6) 0.0010(5) -0.0021(7)
C36 0.0325(11) 0.0272(10) 0.0231(9) -0.0117(8) 0.0089(8) -0.0041(8)
C37 0.0221(8) 0.0214(9) 0.0231(8) -0.0028(7) 0.0066(7) -0.0060(7)
C1 0.0143(7) 0.0200(8) 0.0156(7) -0.0010(6) 0.0020(6) -0.0025(6)
Rh1A 0.01099(5) 0.01116(5) 0.01071(5) -0.00044(4) 0.00215(4) -0.00049(4)
Cl1A 0.02214(19) 0.01434(18) 0.01860(18) 0.00070(14) 0.00233(15) -0.00400(14)
P2A 0.01447(18) 0.0156(2) 0.01300(18) -0.00300(15) 0.00430(15) -0.00179(15)
P3A 0.01357(17) 0.01216(18) 0.01165(17) -0.00057(14) 0.00297(14) -0.00045(14)
N11A 0.0116(6) 0.0123(6) 0.0146(6) -0.0010(5) 0.0037(5) -0.0015(5)
C21A 0.0213(8) 0.0164(8) 0.0154(7) -0.0023(6) 0.0032(6) -0.0024(6)
C12A 0.0155(7) 0.0127(7) 0.0155(7) -0.0004(6) 0.0009(6) -0.0006(6)
C13A 0.0168(7) 0.0148(8) 0.0233(8) -0.0024(6) 0.0020(6) -0.0043(6)
C14A 0.0156(7) 0.0171(8) 0.0287(9) -0.0003(7) 0.0077(7) -0.0032(6)
C15A 0.0177(7) 0.0170(8) 0.0210(8) 0.0007(6) 0.0084(6) -0.0031(6)
C16A 0.0151(7) 0.0119(7) 0.0167(7) 0.0004(6) 0.0048(6) -0.0002(5)
C31A 0.0199(8) 0.0168(8) 0.0125(7) -0.0006(6) 0.0051(6) -0.0026(6)
C22A 0.0245(9) 0.0284(11) 0.0233(9) -0.0039(8) 0.0103(8) -0.0022(8)
C24A 0.0223(9) 0.0417(14) 0.0293(11) 0.0027(10) 0.0088(8) 0.0030(9)
C25A 0.0336(11) 0.0307(11) 0.0240(9) -0.0120(8) 0.0151(8) -0.0057(9)
C23A 0.0288(9) 0.0188(8) 0.0143(7) 0.0007(7) -0.0011(6) 0.0005(8)
C26A 0.0570(16) 0.0213(10) 0.0220(9) 0.0054(8) 0.0119(10) 0.0027(10)
C27A 0.0248(10) 0.0307(12) 0.0311(11) 0.0040(9) 0.0037(8) 0.0105(8)
C32A 0.0177(7) 0.0186(8) 0.0148(7) -0.0030(6) 0.0008(6) -0.0023(6)
C34A 0.0349(11) 0.0261(10) 0.0128(7) -0.0012(7) 0.0017(7) -0.0070(8)
C35A 0.0273(9) 0.0236(10) 0.0214(8) -0.0029(7) 0.0041(7) -0.0117(7)
C33A 0.0215(8) 0.0170(8) 0.0203(8) -0.0013(6) 0.0083(7) 0.0030(6)
C36A 0.0163(8) 0.0329(12) 0.0527(15) -0.0004(11) 0.0100(9) 0.0046(8)
C37A 0.0309(10) 0.0203(9) 0.0328(10) 0.0063(8) 0.0101(8) 0.0073(8)
C1A 0.0162(7) 0.0207(9) 0.0178(7) 0.0015(6) 0.0020(6) 0.0046(6)
B1 0.0149(8) 0.0183(9) 0.0150(8) -0.0016(7) 0.0039(6) 0.0011(7)
F1 0.0217(5) 0.0204(6) 0.0269(6) -0.0011(5) 0.0077(5) 0.0040(4)
F2 0.0158(5) 0.0248(6) 0.0373(7) 0.0001(5) 0.0063(5) -0.0003(4)
F3 0.0367(7) 0.0178(6) 0.0357(7) -0.0010(5) 0.0219(6) -0.0032(5)
F4 0.0426(8) 0.0459(9) 0.0162(6) -0.0068(6) -0.0028(6) 0.0130(7)
B2 0.0162(8) 0.0187(9) 0.0145(8) 0.0004(7) 0.0019(6) 0.0010(7)
F5 0.0282(6) 0.0205(6) 0.0286(6) 0.0008(5) 0.0071(5) -0.0066(5)
F6 0.0368(7) 0.0200(6) 0.0313(7) -0.0033(5) 0.0200(6) -0.0029(5)
F7 0.0447(9) 0.0362(8) 0.0167(6) 0.0065(5) -0.0064(6) -0.0099(7)
F8 0.0184(6) 0.0334(8) 0.0433(8) 0.0022(6) 0.0105(5) 0.0041(5)

loop_
_atom_type_symbol
_atom_type_description
_atom_type_scat_dispersion_real
_atom_type_scat_dispersion_imag
_atom_type_scat_source
C C 0.0033 0.0016 'International Tables Vol C Tables 4.2.6.8 and 6.1.1.4'
H H 0.0000 0.0000 'International Tables Vol C Tables 4.2.6.8 and 6.1.1.4'
B B 0.0013 0.0007 'International Tables Vol C Tables 4.2.6.8 and 6.1.1.4'
N N 0.0061 0.0033 'International Tables Vol C Tables 4.2.6.8 and 6.1.1.4'
F F 0.0171 0.0103 'International Tables Vol C Tables 4.2.6.8 and 6.1.1.4'
P P 0.1023 0.0942 'International Tables Vol C Tables 4.2.6.8 and 6.1.1.4'
Cl Cl 0.1484 0.1585 'International Tables Vol C Tables 4.2.6.8 and 6.1.1.4'
Rh Rh -1.1178 0.9187 'International Tables Vol C Tables 4.2.6.8 and 6.1.1.4'

loop_
_geom_angle_atom_site_label_1
_geom_angle_atom_site_label_2
_geom_angle_atom_site_label_3
_geom_angle
N11 Rh1 C1 86.59(7)
N11 Rh1 P2 84.83(4)
C1 Rh1 P2 90.88(5)
N11 Rh1 P3 84.53(4)
C1 Rh1 P3 96.13(5)
P2 Rh1 P3 166.879(17)
N11 Rh1 Cl1 174.08(4)
C1 Rh1 Cl1 99.22(6)
P2 Rh1 Cl1 96.144(17)
P3 Rh1 Cl1 93.669(17)
C21 P2 C22 105.90(9)
C21 P2 C23 106.45(9)
C22 P2 C23 111.01(9)
C21 P2 Rh1 99.69(6)
C22 P2 Rh1 120.14(6)
C23 P2 Rh1 111.92(6)
C31 P3 C32 106.54(9)
C31 P3 C33 104.57(9)
C32 P3 C33 105.12(9)
C31 P3 Rh1 99.53(6)
C32 P3 Rh1 128.65(6)
C33 P3 Rh1 110.02(6)
C16 N11 C12 118.61(15)
C16 N11 Rh1 120.77(12)
C12 N11 Rh1 120.39(12)
C12 C21 P2 112.27(12)
C12 C21 H21A 109.2
P2 C21 H21A 109.2
C12 C21 H21B 109.2
P2 C21 H21B 109.2
H21A C21 H21B 107.9
N11 C12 C13 121.26(16)
N11 C12 C21 118.53(15)
C13 C12 C21 120.12(15)
C14 C13 C12 119.80(17)
C14 C13 H13 120.1
C12 C13 H13 120.1
C13 C14 C15 118.93(17)
C13 C14 H14 120.5
C15 C14 H14 120.5
C14 C15 C16 119.72(17)
C14 C15 H15 120.1
C16 C15 H15 120.1
N11 C16 C15 121.42(16)
N11 C16 C31 118.70(15)
C15 C16 C31 119.86(15)
C16 C31 P3 112.09(12)
C16 C31 H31A 109.2
P3 C31 H31A 109.2
C16 C31 H31B 109.2
P3 C31 H31B 109.2
H31A C31 H31B 107.9
C24 C22 C25 111.28(16)
C24 C22 P2 110.25(14)
C25 C22 P2 116.01(14)
C24 C22 H22 106.2
C25 C22 H22 106.2
P2 C22 H22 106.2
C22 C24 H24A 109.5
C22 C24 H24B 109.5
H24A C24 H24B 109.5
C22 C24 H24C 109.5
H24A C24 H24C 109.5
H24B C24 H24C 109.5
C22 C25 H25A 109.5
C22 C25 H25B 109.5
H25A C25 H25B 109.5
C22 C25 H25C 109.5
H25A C25 H25C 109.5
H25B C25 H25C 109.5
C26 C23 C27 109.94(17)
C26 C23 P2 115.86(14)
C27 C23 P2 108.72(14)
C26 C23 H23 107.3
C27 C23 H23 107.3
P2 C23 H23 107.3
C23 C26 H26A 109.5
C23 C26 H26B 109.5
H26A C26 H26B 109.5
C23 C26 H26C 109.5
H26A C26 H26C 109.5
H26B C26 H26C 109.5
C23 C27 H27A 109.5
C23 C27 H27B 109.5
H27A C27 H27B 109.5
C23 C27 H27C 109.5
H27A C27 H27C 109.5
H27B C27 H27C 109.5
C35 C32 C34 110.48(17)
C35 C32 P3 112.34(13)
C34 C32 P3 111.49(13)
C35 C32 H32 107.4
C34 C32 H32 107.4
P3 C32 H32 107.4
C32 C34 H34A 109.5
C32 C34 H34B 109.5
H34A C34 H34B 109.5
C32 C34 H34C 109.5
H34A C34 H34C 109.5
H34B C34 H34C 109.5
C32 C35 H35A 109.5
C32 C35 H35B 109.5
H35A C35 H35B 109.5
C32 C35 H35C 109.5
H35A C35 H35C 109.5
H35B C35 H35C 109.5
C37 C33 C36 110.09(18)
C37 C33 P3 108.58(12)
C36 C33 P3 112.37(14)
C37 C33 H33 108.6
C36 C33 H33 108.6
P3 C33 H33 108.6
C33 C36 H36A 109.5
C33 C36 H36B 109.5
H36A C36 H36B 109.5
C33 C36 H36C 109.5
H36A C36 H36C 109.5
H36B C36 H36C 109.5
C33 C37 H37A 109.5
C33 C37 H37B 109.5
H37A C37 H37B 109.5
C33 C37 H37C 109.5
H37A C37 H37C 109.5
H37B C37 H37C 109.5
Rh1 C1 H1A 109.5
Rh1 C1 H1B 109.5
H1A C1 H1B 109.5
Rh1 C1 H1C 109.5
H1A C1 H1C 109.5
H1B C1 H1C 109.5
N11A Rh1A C1A 87.34(7)
N11A Rh1A P2A 84.54(4)
C1A Rh1A P2A 96.83(6)
N11A Rh1A P3A 84.26(4)
C1A Rh1A P3A 91.09(6)
P2A Rh1A P3A 165.953(17)
N11A Rh1A Cl1A 175.32(4)
C1A Rh1A Cl1A 96.66(6)
P2A Rh1A Cl1A 92.562(17)
P3A Rh1A Cl1A 98.044(17)
C21A P2A C22A 108.29(10)
C21A P2A C23A 104.23(10)
C22A P2A C23A 104.65(10)
C21A P2A Rh1A 100.10(6)
C22A P2A Rh1A 128.45(7)
C23A P2A Rh1A 108.87(7)
C31A P3A C32A 104.67(9)
C31A P3A C33A 105.67(9)
C32A P3A C33A 107.73(9)
C31A P3A Rh1A 99.03(6)
C32A P3A Rh1A 122.59(7)
C33A P3A Rh1A 114.88(7)
C16A N11A C12A 118.65(15)
C16A N11A Rh1A 120.65(12)
C12A N11A Rh1A 120.49(12)
C12A C21A P2A 111.94(13)
C12A C21A H21C 109.2
P2A C21A H21C 109.2
C12A C21A H21D 109.2
P2A C21A H21D 109.2
H21C C21A H21D 107.9
N11A C12A C13A 120.81(17)
N11A C12A C21A 118.59(16)
C13A C12A C21A 120.53(16)
C14A C13A C12A 120.31(18)
C14A C13A H13A 119.8
C12A C13A H13A 119.8
C13A C14A C15A 118.88(18)
C13A C14A H14A 120.6
C15A C14A H14A 120.6
C14A C15A C16A 119.46(18)
C14A C15A H15A 120.3
C16A C15A H15A 120.3
N11A C16A C15A 121.58(16)
N11A C16A C31A 118.11(15)
C15A C16A C31A 120.24(16)
C16A C31A P3A 111.28(12)
C16A C31A H31C 109.4
P3A C31A H31C 109.4
C16A C31A H31D 109.4
P3A C31A H31D 109.4
H31C C31A H31D 108.0
C24A C22A C25A 110.0(2)
C24A C22A P2A 112.72(16)
C25A C22A P2A 111.84(16)
C24A C22A H22A 107.3
C25A C22A H22A 107.3
P2A C22A H22A 107.3
C22A C24A H24D 109.5
C22A C24A H24E 109.5
H24D C24A H24E 109.5
C22A C24A H24F 109.5
H24D C24A H24F 109.5
H24E C24A H24F 109.5
C22A C25A H25D 109.5
C22A C25A H25E 109.5
H25D C25A H25E 109.5
C22A C25A H25F 109.5
H25D C25A H25F 109.5
H25E C25A H25F 109.5
C26A C23A C27A 110.6(2)
C26A C23A P2A 113.27(17)
C27A C23A P2A 107.99(13)
C26A C23A H23A 108.3
C27A C23A H23A 108.3
P2A C23A H23A 108.3
C23A C26A H26D 109.5
C23A C26A H26E 109.5
H26D C26A H26E 109.5
C23A C26A H26F 109.5
H26D C26A H26F 109.5
H26E C26A H26F 109.5
C23A C27A H27D 109.5
C23A C27A H27E 109.5
H27D C27A H27E 109.5
C23A C27A H27F 109.5
H27D C27A H27F 109.5
H27E C27A H27F 109.5
C35A C32A C34A 110.99(17)
C35A C32A P3A 111.07(14)
C34A C32A P3A 113.40(14)
C35A C32A H32A 107.0
C34A C32A H32A 107.0
P3A C32A H32A 107.0
C32A C34A H34D 109.5
C32A C34A H34E 109.5
H34D C34A H34E 109.5
C32A C34A H34F 109.5
H34D C34A H34F 109.5
H34E C34A H34F 109.5
C32A C35A H35D 109.5
C32A C35A H35E 109.5
H35D C35A H35E 109.5
C32A C35A H35F 109.5
H35D C35A H35F 109.5
H35E C35A H35F 109.5
C37A C33A C36A 108.93(19)
C37A C33A P3A 111.66(14)
C36A C33A P3A 110.92(15)
C37A C33A H33A 108.4
C36A C33A H33A 108.4
P3A C33A H33A 108.4
C33A C36A H36D 109.5
C33A C36A H36E 109.5
H36D C36A H36E 109.5
C33A C36A H36F 109.5
H36D C36A H36F 109.5
H36E C36A H36F 109.5
C33A C37A H37D 109.5
C33A C37A H37E 109.5
H37D C37A H37E 109.5
C33A C37A H37F 109.5
H37D C37A H37F 109.5
H37E C37A H37F 109.5
Rh1A C1A H1A1 109.5
Rh1A C1A H1A2 109.5
H1A1 C1A H1A2 109.5
Rh1A C1A H1A3 109.5
H1A1 C1A H1A3 109.5
H1A2 C1A H1A3 109.5
F3 B1 F4 109.80(18)
F3 B1 F2 108.25(17)
F4 B1 F2 109.48(17)
F3 B1 F1 109.92(16)
F4 B1 F1 109.77(16)
F2 B1 F1 109.60(17)
F7 B2 F8 109.73(18)
F7 B2 F5 110.59(17)
F8 B2 F5 109.78(17)
F7 B2 F6 108.77(18)
F8 B2 F6 107.96(17)
F5 B2 F6 109.97(16)

loop_
_geom_bond_atom_site_label_1
_geom_bond_atom_site_label_2
_geom_bond_distance
Rh1 N11 2.0502(15)
Rh1 C1 2.0569(18)
Rh1 P2 2.3112(5)
Rh1 P3 2.3187(5)
Rh1 Cl1 2.3668(5)
P2 C21 1.8265(19)
P2 C22 1.8383(19)
P2 C23 1.847(2)
P3 C31 1.8287(19)
P3 C32 1.8374(19)
P3 C33 1.8429(18)
N11 C16 1.363(2)
N11 C12 1.369(2)
C21 C12 1.504(2)
C21 H21A 0.9900
C21 H21B 0.9900
C12 C13 1.387(3)
C13 C14 1.384(3)
C13 H13 0.9500
C14 C15 1.386(3)
C14 H14 0.9500
C15 C16 1.387(3)
C15 H15 0.9500
C16 C31 1.505(3)
C31 H31A 0.9900
C31 H31B 0.9900
C22 C24 1.527(3)
C22 C25 1.535(3)
C22 H22 1.0000
C24 H24A 0.9800
C24 H24B 0.9800
C24 H24C 0.9800
C25 H25A 0.9800
C25 H25B 0.9800
C25 H25C 0.9800
C23 C26 1.531(3)
C23 C27 1.535(3)
C23 H23 1.0000
C26 H26A 0.9800
C26 H26B 0.9800
C26 H26C 0.9800
C27 H27A 0.9800
C27 H27B 0.9800
C27 H27C 0.9800
C32 C35 1.526(3)
C32 C34 1.533(3)
C32 H32 1.0000
C34 H34A 0.9800
C34 H34B 0.9800
C34 H34C 0.9800
C35 H35A 0.9800
C35 H35B 0.9800
C35 H35C 0.9800
C33 C37 1.527(3)
C33 C36 1.531(3)
C33 H33 1.0000
C36 H36A 0.9800
C36 H36B 0.9800
C36 H36C 0.9800
C37 H37A 0.9800
C37 H37B 0.9800
C37 H37C 0.9800
C1 H1A 0.9800
C1 H1B 0.9800
C1 H1C 0.9800
Rh1A N11A 2.0532(15)
Rh1A C1A 2.0564(18)
Rh1A P2A 2.3087(5)
Rh1A P3A 2.3191(5)
Rh1A Cl1A 2.3526(5)
P2A C21A 1.825(2)
P2A C22A 1.833(2)
P2A C23A 1.848(2)
P3A C31A 1.8296(19)
P3A C32A 1.8405(18)
P3A C33A 1.844(2)
N11A C16A 1.360(2)
N11A C12A 1.369(2)
C21A C12A 1.503(3)
C21A H21C 0.9900
C21A H21D 0.9900
C12A C13A 1.390(3)
C13A C14A 1.378(3)
C13A H13A 0.9500
C14A C15A 1.385(3)
C14A H14A 0.9500
C15A C16A 1.392(3)
C15A H15A 0.9500
C16A C31A 1.508(2)
C31A H31C 0.9900
C31A H31D 0.9900
C22A C24A 1.511(3)
C22A C25A 1.528(3)
C22A H22A 1.0000
C24A H24D 0.9800
C24A H24E 0.9800
C24A H24F 0.9800
C25A H25D 0.9800
C25A H25E 0.9800
C25A H25F 0.9800
C23A C26A 1.528(3)
C23A C27A 1.533(3)
C23A H23A 1.0000
C26A H26D 0.9800
C26A H26E 0.9800
C26A H26F 0.9800
C27A H27D 0.9800
C27A H27E 0.9800
C27A H27F 0.9800
C32A C35A 1.529(3)
C32A C34A 1.529(3)
C32A H32A 1.0000
C34A H34D 0.9800
C34A H34E 0.9800
C34A H34F 0.9800
C35A H35D 0.9800
C35A H35E 0.9800
C35A H35F 0.9800
C33A C37A 1.535(3)
C33A C36A 1.538(3)
C33A H33A 1.0000
C36A H36D 0.9800
C36A H36E 0.9800
C36A H36F 0.9800
C37A H37D 0.9800
C37A H37E 0.9800
C37A H37F 0.9800
C1A H1A1 0.9800
C1A H1A2 0.9800
C1A H1A3 0.9800
B1 F3 1.388(3)
B1 F4 1.389(3)
B1 F2 1.393(2)
B1 F1 1.395(2)
B2 F7 1.387(3)
B2 F8 1.389(2)
B2 F5 1.393(3)
B2 F6 1.403(3)

loop_
_geom_torsion_atom_site_label_1
_geom_torsion_atom_site_label_2
_geom_torsion_atom_site_label_3
_geom_torsion_atom_site_label_4
_geom_torsion
N11 Rh1 P2 C21 -10.31(7)
C1 Rh1 P2 C21 76.19(8)
P3 Rh1 P2 C21 -46.25(10)
Cl1 Rh1 P2 C21 175.56(6)
N11 Rh1 P2 C22 -125.18(9)
C1 Rh1 P2 C22 -38.68(9)
P3 Rh1 P2 C22 -161.12(10)
Cl1 Rh1 P2 C22 60.69(8)
N11 Rh1 P2 C23 101.92(8)
C1 Rh1 P2 C23 -171.58(9)
P3 Rh1 P2 C23 65.98(11)
Cl1 Rh1 P2 C23 -72.21(7)
N11 Rh1 P3 C31 11.70(7)
C1 Rh1 P3 C31 -74.27(8)
P2 Rh1 P3 C31 47.66(10)
Cl1 Rh1 P3 C31 -173.96(6)
N11 Rh1 P3 C32 131.95(10)
C1 Rh1 P3 C32 45.99(10)
P2 Rh1 P3 C32 167.92(10)
Cl1 Rh1 P3 C32 -53.71(9)
N11 Rh1 P3 C33 -97.74(8)
C1 Rh1 P3 C33 176.30(9)
P2 Rh1 P3 C33 -61.78(11)
Cl1 Rh1 P3 C33 76.60(7)
C1 Rh1 N11 C16 94.37(14)
P2 Rh1 N11 C16 -174.43(13)
P3 Rh1 N11 C16 -2.13(12)
C1 Rh1 N11 C12 -91.14(14)
P2 Rh1 N11 C12 0.06(12)
P3 Rh1 N11 C12 172.36(13)
C22 P2 C21 C12 145.01(13)
C23 P2 C21 C12 -96.77(14)
Rh1 P2 C21 C12 19.67(13)
C16 N11 C12 C13 5.3(3)
Rh1 N11 C12 C13 -169.30(13)
C16 N11 C12 C21 -171.39(15)
Rh1 N11 C12 C21 14.0(2)
P2 C21 C12 N11 -23.3(2)
P2 C21 C12 C13 159.97(14)
N11 C12 C13 C14 -1.7(3)
C21 C12 C13 C14 174.93(17)
C12 C13 C14 C15 -2.1(3)
C13 C14 C15 C16 2.3(3)
C12 N11 C16 C15 -5.1(3)
Rh1 N11 C16 C15 169.44(13)
C12 N11 C16 C31 173.40(15)
Rh1 N11 C16 C31 -12.0(2)
C14 C15 C16 N11 1.4(3)
C14 C15 C16 C31 -177.14(17)
N11 C16 C31 P3 22.8(2)
C15 C16 C31 P3 -158.64(14)
C32 P3 C31 C16 -155.81(13)
C33 P3 C31 C16 93.19(13)
Rh1 P3 C31 C16 -20.54(13)
C21 P2 C22 C24 169.17(14)
C23 P2 C22 C24 54.03(16)
Rh1 P2 C22 C24 -79.25(15)
C21 P2 C22 C25 41.53(17)
C23 P2 C22 C25 -73.60(17)
Rh1 P2 C22 C25 153.12(13)
C21 P2 C23 C26 -70.14(17)
C22 P2 C23 C26 44.66(18)
Rh1 P2 C23 C26 -178.08(14)
C21 P2 C23 C27 54.22(15)
C22 P2 C23 C27 169.02(14)
Rh1 P2 C23 C27 -53.72(15)
C31 P3 C32 C35 74.42(15)
C33 P3 C32 C35 -174.96(14)
Rh1 P3 C32 C35 -42.88(17)
C31 P3 C32 C34 -50.21(17)
C33 P3 C32 C34 60.41(17)
Rh1 P3 C32 C34 -167.51(11)
C31 P3 C33 C37 -72.95(15)
C32 P3 C33 C37 175.02(14)
Rh1 P3 C33 C37 33.11(15)
C31 P3 C33 C36 165.03(14)
C32 P3 C33 C36 53.00(16)
Rh1 P3 C33 C36 -88.90(14)
N11A Rh1A P2A C21A -10.56(8)
C1A Rh1A P2A C21A 76.09(9)
P3A Rh1A P2A C21A -47.77(10)
Cl1A Rh1A P2A C21A 173.12(7)
N11A Rh1A P2A C22A -133.81(11)
C1A Rh1A P2A C22A -47.16(12)
P3A Rh1A P2A C22A -171.03(11)
Cl1A Rh1A P2A C22A 49.87(11)
N11A Rh1A P2A C23A 98.40(9)
C1A Rh1A P2A C23A -174.95(10)
P3A Rh1A P2A C23A 61.18(11)
Cl1A Rh1A P2A C23A -77.92(8)
N11A Rh1A P3A C31A 14.54(7)
C1A Rh1A P3A C31A -72.67(9)
P2A Rh1A P3A C31A 51.78(10)
Cl1A Rh1A P3A C31A -169.56(6)
N11A Rh1A P3A C32A 128.49(9)
C1A Rh1A P3A C32A 41.27(10)
P2A Rh1A P3A C32A 165.72(10)
Cl1A Rh1A P3A C32A -55.61(8)
N11A Rh1A P3A C33A -97.49(8)
C1A Rh1A P3A C33A 175.30(9)
P2A Rh1A P3A C33A -60.25(11)
Cl1A Rh1A P3A C33A 78.41(7)
C1A Rh1A N11A C16A 88.51(14)
P2A Rh1A N11A C16A -174.37(13)
P3A Rh1A N11A C16A -2.85(13)
C1A Rh1A N11A C12A -96.84(14)
P2A Rh1A N11A C12A 0.28(13)
P3A Rh1A N11A C12A 171.80(13)
C22A P2A C21A C12A 156.30(14)
C23A P2A C21A C12A -92.68(15)
Rh1A P2A C21A C12A 19.91(14)
C16A N11A C12A C13A 5.7(3)
Rh1A N11A C12A C13A -169.08(14)
C16A N11A C12A C21A -171.35(16)
Rh1A N11A C12A C21A 13.9(2)
P2A C21A C12A N11A -23.3(2)
P2A C21A C12A C13A 159.63(15)
N11A C12A C13A C14A -1.2(3)
C21A C12A C13A C14A 175.73(18)
C12A C13A C14A C15A -2.7(3)
C13A C14A C15A C16A 2.2(3)
C12A N11A C16A C15A -6.2(3)
Rh1A N11A C16A C15A 168.50(14)
C12A N11A C16A C31A 170.76(16)
Rh1A N11A C16A C31A -14.5(2)
C14A C15A C16A N11A 2.3(3)
C14A C15A C16A C31A -174.60(18)
N11A C16A C31A P3A 27.9(2)
C15A C16A C31A P3A -155.07(15)
C32A P3A C31A C16A -152.56(13)
C33A P3A C31A C16A 93.84(14)
Rh1A P3A C31A C16A -25.30(13)
C21A P2A C22A C24A -78.39(19)
C23A P2A C22A C24A 170.88(18)
Rh1A P2A C22A C24A 41.5(2)
C21A P2A C22A C25A 46.2(2)
C23A P2A C22A C25A -64.57(20)
Rh1A P2A C22A C25A 166.05(13)
C21A P2A C23A C26A -154.82(16)
C22A P2A C23A C26A -41.18(18)
Rh1A P2A C23A C26A 99.05(15)
C21A P2A C23A C27A 82.33(17)
C22A P2A C23A C27A -164.03(17)
Rh1A P2A C23A C27A -23.80(18)
C31A P3A C32A C35A -171.55(15)
C33A P3A C32A C35A -59.41(16)
Rh1A P3A C32A C35A 77.37(15)
C31A P3A C32A C34A -45.74(17)
C33A P3A C32A C34A 66.39(17)
Rh1A P3A C32A C34A -156.83(12)
C31A P3A C33A C37A -160.84(15)
C32A P3A C33A C37A 87.70(16)
Rh1A P3A C33A C37A -52.80(16)
C31A P3A C33A C36A -39.14(18)
C32A P3A C33A C36A -150.59(16)
Rh1A P3A C33A C36A 68.90(17)
